data_4509306
loop_
_publ_author_name
'Han, Zhangang'
'Gao, Yuanzhe'
'Zhai, Xueliang'
'Peng, Jun'
'Tian, Aixiang'
'Zhao, Yulong'
'Hu, Changwen'

_publ_section_title
;
 Self-Process-Programmed Structural Diversity in Supramolecular Assembly
 Based on Polyoxometalate Anion and Halogensubstituted Bipyridine Cation
;
_journal_issue 2
_journal_name_full 'Crystal Growth &amp; Design'
_journal_page_first 1225
_journal_paper_doi 10.1021/cg8012206
_journal_volume 9
_journal_year 2009
_chemical_formula_sum 'C30 H28.4 Cl3 Mo12 N6 O42.2 P'
_chemical_formula_weight 2436.79
_chemical_name_systematic
; 
 ? 
;
_space_group_IT_number 15
_symmetry_cell_setting monoclinic
_symmetry_space_group_name_Hall '-C 2yc'
_symmetry_space_group_name_H-M 'C 1 2/c 1'
_atom_sites_solution_hydrogens geom
_atom_sites_solution_primary direct
_atom_sites_solution_secondary difmap
_audit_creation_method SHELXL-97
_cell_angle_alpha 90.00
_cell_angle_beta 109.23(3)
_cell_angle_gamma 90.00
_cell_formula_units_Z 4
_cell_length_a 21.220(4)
_cell_length_b 15.343(3)
_cell_length_c 24.707(5)
_cell_measurement_reflns_used 8623
_cell_measurement_temperature 293(2)
_cell_measurement_theta_max 26.02
_cell_measurement_theta_min 3.17
_cell_volume 7595(3)
_computing_cell_refinement 'RAPID AUTO'
_computing_data_collection 'RAPID AUTO'
_computing_data_reduction 'RAPID AUTO'
_computing_structure_refinement 'SHELXL-97 (Sheldrick, 1997)'
_computing_structure_solution 'SHELXS-97 (Sheldrick, 1990)'
_diffrn_ambient_temperature 293(2)
_diffrn_detector_area_resol_mean 0.01
_diffrn_measured_fraction_theta_full 0.995
_diffrn_measured_fraction_theta_max 0.995
_diffrn_measurement_device_type 'Rigaku R-AXIS RAPID IP'
_diffrn_measurement_method Oscillation
_diffrn_radiation_monochromator graphite
_diffrn_radiation_source 'fine-focus sealed tube'
_diffrn_radiation_type MoK\a
_diffrn_radiation_wavelength 0.71073
_diffrn_reflns_av_R_equivalents 0.0537
_diffrn_reflns_av_sigmaI/netI 0.0461
_diffrn_reflns_limit_h_max 26
_diffrn_reflns_limit_h_min -26
_diffrn_reflns_limit_k_max 15
_diffrn_reflns_limit_k_min -18
_diffrn_reflns_limit_l_max 30
_diffrn_reflns_limit_l_min -30
_diffrn_reflns_number 31695
_diffrn_reflns_theta_full 26.02
_diffrn_reflns_theta_max 26.02
_diffrn_reflns_theta_min 3.17
_diffrn_standards_decay_% none
_exptl_absorpt_coefficient_mu 2.122
_exptl_absorpt_correction_T_max 0.792
_exptl_absorpt_correction_T_min 0.686
_exptl_absorpt_correction_type empirical
_exptl_absorpt_process_details 'ABSCOR by T.Higashi 8 March, 1995'
_exptl_crystal_colour brown
_exptl_crystal_density_diffrn 2.131
_exptl_crystal_density_meas ?
_exptl_crystal_density_method 'not measured'
_exptl_crystal_description block
_exptl_crystal_F_000 4632
_exptl_crystal_size_max 0.221
_exptl_crystal_size_mid 0.152
_exptl_crystal_size_min 0.110
_refine_diff_density_max 1.363
_refine_diff_density_min -0.792
_refine_diff_density_rms 0.166
_refine_ls_extinction_method none
_refine_ls_goodness_of_fit_ref 1.023
_refine_ls_hydrogen_treatment constr
_refine_ls_matrix_type full
_refine_ls_number_parameters 484
_refine_ls_number_reflns 7442
_refine_ls_number_restraints 2
_refine_ls_restrained_S_all 1.023
_refine_ls_R_factor_all 0.0782
_refine_ls_R_factor_gt 0.0571
_refine_ls_shift/su_max 0.013
_refine_ls_shift/su_mean 0.000
_refine_ls_structure_factor_coef Fsqd
_refine_ls_weighting_details 'calc w=1/[\s^2^(Fo^2^)+(0.0966P)^2^+42.6605P] where P=(Fo^2^+2Fc^2^)/3'
_refine_ls_weighting_scheme calc
_refine_ls_wR_factor_gt 0.1596
_refine_ls_wR_factor_ref 0.1741
_reflns_number_gt 5484
_reflns_number_total 7442
_reflns_threshold_expression >2sigma(I)
_cod_data_source_file cg8012206sup1.cif
_cod_data_source_block Compound-2
_cod_depositor_comments
;
The following automatic conversions were performed:

'_symmetry_cell_setting' value 'Monoclinic' changed to 'monoclinic'
according to /home/saulius/struct/CIF-dictionaries/cif_core.dic
dictionary named 'cif_core.dic' version 2.4.2 from 2011-04-26.

Automatic conversion script
Id: cif_fix_values 1891 2012-01-12 08:04:46Z andrius 

The following automatic conversions were performed:

'_exptl_crystal_density_meas' value 'none' was changed to '?' - the
value is perceived as not measured.

Automatic conversion script
Id: cif_fix_values 3008 2015-01-20 13:52:24Z robertas 
;
_cod_original_sg_symbol_H-M C2/c
_cod_original_formula_sum 'C30 H28.40 Cl3 Mo12 N6 O42.20 P'
_cod_database_code 4509306

loop_
_symmetry_equiv_pos_as_xyz
'x, y, z'
'-x, y, -z+1/2'
'x+1/2, y+1/2, z'
'-x+1/2, y+1/2, -z+1/2'
'-x, -y, -z'
'x, -y, z-1/2'
'-x+1/2, -y+1/2, -z'
'x+1/2, -y+1/2, z-1/2'

loop_
_atom_site_label
_atom_site_type_symbol
_atom_site_fract_x
_atom_site_fract_y
_atom_site_fract_z
_atom_site_U_iso_or_equiv
_atom_site_adp_type
_atom_site_occupancy
_atom_site_symmetry_multiplicity
_atom_site_calc_flag
_atom_site_refinement_flags
Mo1 Mo 0.02969(4) 0.01827(5) 0.35782(3) 0.0551(2) Uani 1 1 d .
Mo2 Mo 0.12170(3) 0.34766(4) 0.26139(3) 0.04146(19) Uani 1 1 d .
Mo3 Mo 0.01989(3) 0.34492(5) 0.35675(3) 0.04502(19) Uani 1 1 d .
Mo4 Mo -0.09974(4) 0.18786(5) 0.34050(3) 0.0482(2) Uani 1 1 d .
Mo5 Mo 0.12277(3) 0.01642(5) 0.26924(3) 0.0511(2) Uani 1 1 d .
Mo6 Mo 0.14780(4) 0.17388(5) 0.37186(3) 0.0513(2) Uani 1 1 d .
P P 0.0000 0.18188(16) 0.2500 0.0332(5) Uani 1 2 d S
O1 O 0.0518(2) 0.1244(3) 0.2932(2) 0.0420(11) Uani 1 1 d .
O2 O 0.0345(2) 0.2405(3) 0.2178(2) 0.0377(11) Uani 1 1 d .
O3 O 0.1043(3) 0.0872(4) 0.4026(2) 0.0555(14) Uani 1 1 d .
O4 O 0.0437(3) 0.4220(4) 0.4079(2) 0.0565(15) Uani 1 1 d .
O5 O 0.0259(4) -0.0599(5) 0.4061(3) 0.078(2) Uani 1 1 d .
O6 O 0.2159(3) 0.1968(5) 0.4285(3) 0.0718(19) Uani 1 1 d .
O7 O 0.0882(3) -0.0371(4) 0.3226(3) 0.0543(14) Uani 1 1 d .
O8 O -0.1476(3) 0.1713(4) 0.3822(3) 0.0629(16) Uani 1 1 d .
O9 O 0.1801(3) 0.0870(4) 0.3334(3) 0.0537(14) Uani 1 1 d .
O10 O -0.0300(3) 0.1081(4) 0.3683(2) 0.0513(13) Uani 1 1 d .
O11 O 0.0467(3) -0.0122(4) 0.2086(3) 0.0560(15) Uani 1 1 d .
O12 O -0.0432(3) 0.2803(4) 0.3823(2) 0.0510(13) Uani 1 1 d .
O13 O 0.1817(3) 0.4252(4) 0.2812(3) 0.0538(14) Uani 1 1 d .
O14 O 0.0832(3) 0.2582(4) 0.3826(2) 0.0506(13) Uani 1 1 d .
O15 O 0.1788(3) -0.0586(4) 0.2644(3) 0.0620(16) Uani 1 1 d .
O16 O 0.1571(2) 0.2589(3) 0.3172(2) 0.0462(12) Uani 1 1 d .
O17 O 0.0596(2) 0.4024(3) 0.1961(2) 0.0443(12) Uani 1 1 d .
O18 O -0.1375(3) 0.1100(4) 0.2776(3) 0.0520(13) Uani 1 1 d .
O19 O 0.0660(2) 0.3780(3) 0.3050(2) 0.0438(12) Uani 1 1 d .
O20 O 0.1519(3) 0.2802(4) 0.2088(2) 0.0487(13) Uani 1 1 d .
Cl1 Cl -0.29674(13) 0.1736(2) 0.3585(2) 0.1132(13) Uani 1 1 d .
N1 N -0.7254(4) 0.1842(5) 0.2822(4) 0.072(2) Uani 1 1 d .
N2 N -0.4839(4) 0.2541(6) 0.3241(5) 0.085(3) Uani 1 1 d .
C1 C -0.3825(4) 0.1744(7) 0.3422(6) 0.074(3) Uani 1 1 d .
C2 C -0.4163(5) 0.2548(7) 0.3375(6) 0.084(4) Uani 1 1 d .
H2 H -0.3928 0.3071 0.3433 0.084 Uiso 1 1 calc R
C3 C -0.5160(4) 0.1788(6) 0.3193(4) 0.056(2) Uani 1 1 d .
C4 C -0.4845(4) 0.1030(6) 0.3245(6) 0.080(4) Uani 1 1 d .
H4 H -0.5086 0.0514 0.3204 0.080 Uiso 1 1 calc R
C5 C -0.4171(5) 0.0999(8) 0.3359(7) 0.106(5) Uani 1 1 d .
H5 H -0.3954 0.0466 0.3392 0.106 Uiso 1 1 calc R
C6 C -0.6923(5) 0.2576(7) 0.2909(6) 0.080(3) Uani 1 1 d .
H6 H -0.7150 0.3099 0.2891 0.080 Uiso 1 1 calc R
C7 C -0.6244(4) 0.2584(6) 0.3026(5) 0.073(3) Uani 1 1 d .
H7 H -0.6016 0.3112 0.3082 0.073 Uiso 1 1 calc R
C8 C -0.5899(4) 0.1813(6) 0.3061(5) 0.059(2) Uani 1 1 d .
C9 C -0.6274(5) 0.1045(6) 0.2967(5) 0.073(3) Uani 1 1 d .
H9 H -0.6061 0.0511 0.2985 0.073 Uiso 1 1 calc R
C10 C -0.6946(5) 0.1069(7) 0.2848(6) 0.078(3) Uani 1 1 d .
H10 H -0.7192 0.0555 0.2785 0.078 Uiso 1 1 calc R
Cl2 Cl 0.1504(3) -0.0613(4) 0.1193(2) 0.0796(15) Uani 0.50 1 d P
C11 C 0.1935(8) -0.0392(12) 0.0731(7) 0.054(4) Uani 0.50 1 d P
C12 C 0.1719(9) 0.0215(12) 0.0312(8) 0.060(4) Uani 0.50 1 d P
H12 H 0.1309 0.0478 0.0265 0.060 Uiso 0.50 1 calc PR
N4 N 0.2043(6) 0.0464(9) -0.0035(6) 0.051(3) Uani 0.50 1 d P
C13 C 0.2600(7) 0.0015(9) -0.0005(6) 0.037(3) Uani 0.50 1 d P
C14 C 0.2846(8) -0.0665(12) 0.0404(7) 0.055(4) Uani 0.50 1 d P
H14 H 0.3242 -0.0942 0.0425 0.055 Uiso 0.50 1 calc PR
C15 C 0.2521(8) -0.0913(11) 0.0760(6) 0.049(4) Uani 0.50 1 d P
H15 H 0.2659 -0.1384 0.1008 0.049 Uiso 0.50 1 calc PR
N3 N 0.3522(11) 0.0891(11) -0.1134(7) 0.111(9) Uani 0.50 1 d PD
C16 C 0.2919(9) 0.1133(15) -0.1216(8) 0.069(4) Uani 0.50 1 d PD
H16 H 0.2703 0.1529 -0.1502 0.069 Uiso 0.50 1 calc PR
C17 C 0.2621(9) 0.0791(14) -0.0875(8) 0.064(5) Uani 0.50 1 d P
H17 H 0.2167 0.0892 -0.0958 0.064 Uiso 0.50 1 calc PR
C18 C 0.2949(7) 0.0287(11) -0.0398(6) 0.046(4) Uani 0.50 1 d P
C19 C 0.3614(9) 0.0142(18) -0.0292(8) 0.087(8) Uani 0.50 1 d P
H19 H 0.3864 -0.0143 0.0043 0.087 Uiso 0.50 1 calc PR
C20 C 0.3929(9) 0.0425(14) -0.0691(7) 0.069(4) Uani 0.50 1 d PD
H20 H 0.4371 0.0301 -0.0651 0.069 Uiso 0.50 1 calc PR
O1W O 0.3712(17) -0.205(2) -0.0398(15) 0.116(10) Uiso 0.30 1 d P
O2W O 0.533(2) 0.196(3) 0.0303(19) 0.117(13) Uiso 0.25 1 d P
O3W O 0.0371(18) 0.162(2) 0.4972(16) 0.119(11) Uiso 0.30 1 d P
O4W O 0.436(2) 0.266(3) 0.0159(17) 0.114(12) Uiso 0.25 1 d P

loop_
_atom_site_aniso_label
_atom_site_aniso_U_11
_atom_site_aniso_U_22
_atom_site_aniso_U_33
_atom_site_aniso_U_23
_atom_site_aniso_U_13
_atom_site_aniso_U_12
Mo1 0.0571(4) 0.0475(4) 0.0616(5) 0.0160(3) 0.0208(4) 0.0012(3)
Mo2 0.0364(3) 0.0383(4) 0.0502(4) 0.0024(3) 0.0149(3) -0.0037(2)
Mo3 0.0443(4) 0.0458(4) 0.0447(4) -0.0099(3) 0.0143(3) -0.0063(3)
Mo4 0.0497(4) 0.0490(4) 0.0543(4) -0.0004(3) 0.0286(3) -0.0060(3)
Mo5 0.0462(4) 0.0391(4) 0.0682(5) 0.0056(3) 0.0190(3) 0.0098(3)
Mo6 0.0470(4) 0.0471(4) 0.0510(4) 0.0063(3) 0.0041(3) 0.0002(3)
P 0.0317(12) 0.0305(13) 0.0368(12) 0.000 0.0103(10) 0.000
O1 0.043(3) 0.041(3) 0.045(3) 0.004(2) 0.017(2) 0.001(2)
O2 0.037(2) 0.035(3) 0.040(2) 0.003(2) 0.013(2) 0.0017(19)
O3 0.058(3) 0.055(3) 0.050(3) 0.014(3) 0.012(3) 0.001(3)
O4 0.063(3) 0.057(4) 0.050(3) -0.015(3) 0.018(3) -0.010(3)
O5 0.100(5) 0.061(4) 0.082(5) 0.018(4) 0.040(4) 0.001(4)
O6 0.063(4) 0.074(5) 0.062(4) 0.013(3) -0.001(3) 0.001(3)
O7 0.058(3) 0.036(3) 0.069(4) 0.010(3) 0.021(3) 0.005(2)
O8 0.061(4) 0.067(4) 0.072(4) 0.004(3) 0.038(3) -0.008(3)
O9 0.042(3) 0.047(3) 0.066(4) 0.010(3) 0.010(3) 0.002(2)
O10 0.055(3) 0.053(3) 0.049(3) -0.001(3) 0.022(3) -0.004(3)
O11 0.053(3) 0.048(3) 0.068(4) -0.002(3) 0.021(3) 0.000(2)
O12 0.056(3) 0.050(3) 0.054(3) -0.006(3) 0.027(3) -0.008(2)
O13 0.044(3) 0.048(3) 0.071(4) 0.004(3) 0.020(3) -0.005(2)
O14 0.057(3) 0.051(3) 0.043(3) -0.001(2) 0.015(2) 0.004(3)
O15 0.061(3) 0.051(4) 0.078(4) 0.004(3) 0.028(3) 0.017(3)
O16 0.045(3) 0.038(3) 0.054(3) 0.004(2) 0.013(2) 0.001(2)
O17 0.041(3) 0.043(3) 0.049(3) 0.005(2) 0.014(2) 0.002(2)
O18 0.046(3) 0.046(3) 0.066(3) -0.004(3) 0.022(3) -0.003(2)
O19 0.046(3) 0.040(3) 0.045(3) 0.000(2) 0.015(2) 0.000(2)
O20 0.046(3) 0.049(3) 0.055(3) 0.002(3) 0.021(2) 0.003(2)
Cl1 0.0392(12) 0.126(3) 0.173(4) -0.025(2) 0.0334(17) -0.0072(14)
N1 0.037(4) 0.068(5) 0.111(7) 0.018(5) 0.025(4) 0.007(3)
N2 0.059(5) 0.060(5) 0.133(9) -0.010(5) 0.026(5) 0.013(4)
C1 0.037(4) 0.063(6) 0.126(10) 0.004(6) 0.030(5) 0.003(4)
C2 0.055(5) 0.054(6) 0.135(10) 0.000(6) 0.021(6) -0.005(4)
C3 0.039(4) 0.054(5) 0.073(6) 0.002(4) 0.016(4) 0.003(3)
C4 0.047(5) 0.042(5) 0.141(10) 0.019(6) 0.017(6) -0.001(4)
C5 0.050(5) 0.059(7) 0.196(15) 0.000(8) 0.022(7) 0.007(5)
C6 0.058(5) 0.049(6) 0.138(10) 0.011(6) 0.039(6) 0.013(4)
C7 0.051(5) 0.049(5) 0.122(9) 0.019(6) 0.034(5) 0.012(4)
C8 0.046(4) 0.047(5) 0.092(7) 0.012(4) 0.031(4) 0.006(3)
C9 0.057(5) 0.051(5) 0.119(9) 0.002(5) 0.039(6) 0.015(4)
C10 0.049(5) 0.062(6) 0.127(10) 0.004(6) 0.035(6) -0.001(4)
Cl2 0.096(4) 0.091(4) 0.077(3) 0.022(3) 0.063(3) 0.020(3)
C11 0.055(9) 0.058(11) 0.055(9) 0.006(8) 0.029(8) -0.004(8)
C12 0.070(11) 0.051(10) 0.073(11) 0.005(9) 0.044(10) 0.012(8)
N4 0.049(7) 0.057(9) 0.049(7) 0.008(6) 0.019(6) 0.019(6)
C13 0.041(7) 0.032(7) 0.036(7) -0.002(6) 0.009(6) -0.012(6)
C14 0.044(8) 0.062(11) 0.059(10) 0.006(8) 0.017(7) 0.014(7)
C15 0.049(8) 0.059(10) 0.038(8) 0.010(7) 0.013(7) 0.010(7)
N3 0.23(3) 0.067(12) 0.049(9) 0.004(8) 0.066(14) -0.065(15)
C16 0.061(7) 0.102(12) 0.045(7) 0.024(7) 0.017(6) -0.038(7)
C17 0.061(10) 0.081(14) 0.049(9) 0.004(9) 0.018(8) 0.005(9)
C18 0.042(8) 0.057(10) 0.040(8) 0.007(7) 0.012(6) -0.008(7)
C19 0.055(11) 0.15(2) 0.057(11) 0.053(13) 0.018(9) 0.030(12)
C20 0.061(7) 0.102(12) 0.045(7) 0.024(7) 0.017(6) -0.038(7)

loop_
_atom_type_symbol
_atom_type_description
_atom_type_scat_dispersion_real
_atom_type_scat_dispersion_imag
_atom_type_scat_source
C C 0.0033 0.0016 'International Tables Vol C Tables 4.2.6.8 and 6.1.1.4'
H H 0.0000 0.0000 'International Tables Vol C Tables 4.2.6.8 and 6.1.1.4'
N N 0.0061 0.0033 'International Tables Vol C Tables 4.2.6.8 and 6.1.1.4'
O O 0.0106 0.0060 'International Tables Vol C Tables 4.2.6.8 and 6.1.1.4'
P P 0.1023 0.0942 'International Tables Vol C Tables 4.2.6.8 and 6.1.1.4'
Mo Mo -1.6832 0.6857 'International Tables Vol C Tables 4.2.6.8 and 6.1.1.4'
Cl Cl 0.1484 0.1585 'International Tables Vol C Tables 4.2.6.8 and 6.1.1.4'

loop_
_geom_angle_atom_site_label_1
_geom_angle_atom_site_label_2
_geom_angle_atom_site_label_3
_geom_angle
_geom_angle_site_symmetry_1
_geom_angle_site_symmetry_3
O5 Mo1 O3 101.8(3) . .
O5 Mo1 O7 101.0(3) . .
O3 Mo1 O7 88.3(3) . .
O5 Mo1 O11 101.6(3) . 2
O3 Mo1 O11 156.5(2) . 2
O7 Mo1 O11 89.7(3) . 2
O5 Mo1 O10 102.8(3) . .
O3 Mo1 O10 89.0(2) . .
O7 Mo1 O10 156.1(2) . .
O11 Mo1 O10 83.3(2) 2 .
O5 Mo1 O1 171.9(3) . .
O3 Mo1 O1 73.1(2) . .
O7 Mo1 O1 73.0(2) . .
O11 Mo1 O1 84.0(2) 2 .
O10 Mo1 O1 83.6(2) . .
O13 Mo2 O19 102.3(3) . .
O13 Mo2 O16 102.3(2) . .
O19 Mo2 O16 86.3(2) . .
O13 Mo2 O17 100.3(3) . .
O19 Mo2 O17 89.2(2) . .
O16 Mo2 O17 157.4(2) . .
O13 Mo2 O20 100.8(3) . .
O19 Mo2 O20 156.9(2) . .
O16 Mo2 O20 88.0(2) . .
O17 Mo2 O20 87.5(2) . .
O13 Mo2 O2 171.2(2) . .
O19 Mo2 O2 83.9(2) . .
O16 Mo2 O2 84.22(19) . .
O17 Mo2 O2 73.25(19) . .
O20 Mo2 O2 73.3(2) . .
O4 Mo3 O14 104.0(3) . .
O4 Mo3 O19 102.9(3) . .
O14 Mo3 O19 87.0(2) . .
O4 Mo3 O12 100.6(3) . .
O14 Mo3 O12 91.2(3) . .
O19 Mo3 O12 156.2(2) . .
O4 Mo3 O17 99.4(3) . 2
O14 Mo3 O17 156.6(2) . 2
O19 Mo3 O17 87.3(2) . 2
O12 Mo3 O17 85.0(2) . 2
O4 Mo3 O2 169.8(2) . 2
O14 Mo3 O2 84.1(2) . 2
O19 Mo3 O2 83.6(2) . 2
O12 Mo3 O2 72.6(2) . 2
O17 Mo3 O2 72.70(19) 2 2
O8 Mo4 O10 103.9(3) . .
O8 Mo4 O18 103.1(3) . .
O10 Mo4 O18 87.6(2) . .
O8 Mo4 O12 100.2(3) . .
O10 Mo4 O12 90.4(2) . .
O18 Mo4 O12 156.4(2) . .
O8 Mo4 O20 99.1(3) . 2
O10 Mo4 O20 157.0(2) . 2
O18 Mo4 O20 87.0(2) . 2
O12 Mo4 O20 85.7(2) . 2
O8 Mo4 O2 169.3(3) . 2
O10 Mo4 O2 84.2(2) . 2
O18 Mo4 O2 83.9(2) . 2
O12 Mo4 O2 72.4(2) . 2
O20 Mo4 O2 72.96(19) 2 2
O15 Mo5 O11 103.1(3) . .
O15 Mo5 O7 101.3(3) . .
O11 Mo5 O7 91.5(3) . .
O15 Mo5 O18 102.0(3) . 2
O11 Mo5 O18 87.8(3) . 2
O7 Mo5 O18 156.1(2) . 2
O15 Mo5 O9 99.7(3) . .
O11 Mo5 O9 156.9(2) . .
O7 Mo5 O9 87.5(3) . .
O18 Mo5 O9 84.0(2) 2 .
O15 Mo5 O1 170.5(3) . .
O11 Mo5 O1 85.1(2) . .
O7 Mo5 O1 73.4(2) . .
O18 Mo5 O1 82.8(2) 2 .
O9 Mo5 O1 72.5(2) . .
O6 Mo6 O9 102.2(3) . .
O6 Mo6 O3 102.1(3) . .
O9 Mo6 O3 90.6(3) . .
O6 Mo6 O16 100.5(3) . .
O9 Mo6 O16 89.3(2) . .
O3 Mo6 O16 156.9(2) . .
O6 Mo6 O14 101.3(3) . .
O9 Mo6 O14 156.3(2) . .
O3 Mo6 O14 87.4(3) . .
O16 Mo6 O14 83.5(2) . .
O6 Mo6 O1 173.8(3) . .
O9 Mo6 O1 74.0(2) . .
O3 Mo6 O1 73.3(2) . .
O16 Mo6 O1 84.5(2) . .
O14 Mo6 O1 82.9(2) . .
O1 P O1 109.7(4) . 2
O1 P O2 110.0(3) . .
O1 P O2 109.4(3) 2 .
O1 P O2 109.4(3) . 2
O1 P O2 110.0(3) 2 2
O2 P O2 108.4(4) . 2
P O1 Mo6 126.6(3) . .
P O1 Mo1 126.3(3) . .
Mo6 O1 Mo1 88.62(16) . .
P O1 Mo5 125.5(3) . .
Mo6 O1 Mo5 89.11(16) . .
Mo1 O1 Mo5 88.45(17) . .
P O2 Mo3 126.2(2) . 2
P O2 Mo4 124.8(3) . 2
Mo3 O2 Mo4 89.50(16) 2 2
P O2 Mo2 125.9(3) . .
Mo3 O2 Mo2 89.57(16) 2 .
Mo4 O2 Mo2 89.36(16) 2 .
Mo6 O3 Mo1 124.6(3) . .
Mo5 O7 Mo1 125.2(3) . .
Mo6 O9 Mo5 124.1(3) . .
Mo4 O10 Mo1 152.5(3) . .
Mo5 O11 Mo1 152.2(4) . 2
Mo4 O12 Mo3 125.4(3) . .
Mo3 O14 Mo6 152.5(3) . .
Mo2 O16 Mo6 151.6(3) . .
Mo2 O17 Mo3 124.4(3) . 2
Mo4 O18 Mo5 147.5(3) . 2
Mo2 O19 Mo3 149.6(3) . .
Mo2 O20 Mo4 124.3(3) . 2
C6 N1 C10 121.8(8) . .
C3 N2 C2 119.8(8) . .
C5 C1 C2 119.5(9) . .
C5 C1 Cl1 121.0(8) . .
C2 C1 Cl1 119.5(7) . .
N2 C2 C1 118.6(9) . .
N2 C2 H2 120.7 . .
C1 C2 H2 120.7 . .
N2 C3 C4 121.9(8) . .
N2 C3 C8 117.9(8) . .
C4 C3 C8 120.2(8) . .
C3 C4 C5 120.7(9) . .
C3 C4 H4 119.7 . .
C5 C4 H4 119.7 . .
C1 C5 C4 119.5(10) . .
C1 C5 H5 120.3 . .
C4 C5 H5 120.3 . .
N1 C6 C7 120.8(9) . .
N1 C6 H6 119.6 . .
C7 C6 H6 119.6 . .
C6 C7 C8 120.2(9) . .
C6 C7 H7 119.9 . .
C8 C7 H7 119.9 . .
C7 C8 C9 116.8(8) . .
C7 C8 C3 122.2(8) . .
C9 C8 C3 121.0(8) . .
C10 C9 C8 120.9(9) . .
C10 C9 H9 119.6 . .
C8 C9 H9 119.6 . .
N1 C10 C9 119.5(9) . .
N1 C10 H10 120.3 . .
C9 C10 H10 120.3 . .
C12 C11 C15 118.8(16) . .
C12 C11 Cl2 121.5(14) . .
C15 C11 Cl2 119.5(13) . .
C11 C12 N4 125.2(16) . .
C11 C12 H12 117.4 . .
N4 C12 H12 117.4 . .
C12 N4 C13 116.8(14) . .
N4 C13 C14 121.4(14) . .
N4 C13 C18 116.3(13) . .
C14 C13 C18 122.2(14) . .
C15 C14 C13 121.8(15) . .
C15 C14 H14 119.1 . .
C13 C14 H14 119.1 . .
C14 C15 C11 115.3(15) . .
C14 C15 H15 122.4 . .
C11 C15 H15 122.4 . .
C16 N3 C20 128.3(18) . .
N3 C16 C17 116.6(19) . .
N3 C16 H16 121.7 . .
C17 C16 H16 121.7 . .
C18 C17 C16 123.6(18) . .
C18 C17 H17 118.2 . .
C16 C17 H17 118.2 . .
C17 C18 C19 116.7(16) . .
C17 C18 C13 120.1(15) . .
C19 C18 C13 122.9(14) . .
C20 C19 C18 120.4(16) . .
C20 C19 H19 119.8 . .
C18 C19 H19 119.8 . .
C19 C20 N3 113.5(17) . .
C19 C20 H20 123.3 . .
N3 C20 H20 123.3 . .

loop_
_geom_bond_atom_site_label_1
_geom_bond_atom_site_label_2
_geom_bond_distance
_geom_bond_site_symmetry_2
Mo1 O5 1.712(7) .
Mo1 O3 1.923(6) .
Mo1 O7 1.931(6) .
Mo1 O11 1.947(6) 2
Mo1 O10 1.946(6) .
Mo1 O1 2.432(5) .
Mo2 O13 1.692(5) .
Mo2 O19 1.901(5) .
Mo2 O16 1.908(5) .
Mo2 O17 1.908(5) .
Mo2 O20 1.929(6) .
Mo2 O2 2.444(5) .
Mo3 O4 1.682(5) .
Mo3 O14 1.850(5) .
Mo3 O19 1.916(5) .
Mo3 O12 1.931(6) .
Mo3 O17 1.969(5) 2
Mo3 O2 2.427(5) 2
Mo4 O8 1.687(6) .
Mo4 O10 1.868(6) .
Mo4 O18 1.914(6) .
Mo4 O12 1.925(5) .
Mo4 O20 1.955(6) 2
Mo4 O2 2.440(5) 2
Mo5 O15 1.687(6) .
Mo5 O11 1.857(6) .
Mo5 O7 1.895(6) .
Mo5 O18 1.933(6) 2
Mo5 O9 1.974(6) .
Mo5 O1 2.438(5) .
Mo6 O6 1.685(6) .
Mo6 O9 1.891(6) .
Mo6 O3 1.912(6) .
Mo6 O16 1.934(5) .
Mo6 O14 1.964(6) .
Mo6 O1 2.429(5) .
P O1 1.534(5) .
P O1 1.534(5) 2
P O2 1.538(5) .
P O2 1.538(5) 2
O2 Mo3 2.427(5) 2
O2 Mo4 2.440(5) 2
O11 Mo1 1.947(6) 2
O17 Mo3 1.969(5) 2
O18 Mo5 1.933(6) 2
O20 Mo4 1.955(6) 2
Cl1 C1 1.730(9) .
N1 C6 1.307(13) .
N1 C10 1.344(13) .
N2 C3 1.325(12) .
N2 C2 1.363(12) .
C1 C5 1.340(15) .
C1 C2 1.411(14) .
C2 H2 0.9300 .
C3 C4 1.327(13) .
C3 C8 1.493(11) .
C4 C5 1.363(13) .
C4 H4 0.9300 .
C5 H5 0.9300 .
C6 C7 1.373(13) .
C6 H6 0.9300 .
C7 C8 1.379(12) .
C7 H7 0.9300 .
C8 C9 1.398(13) .
C9 C10 1.359(12) .
C9 H9 0.9300 .
C10 H10 0.9300 .
Cl2 C11 1.715(17) .
C11 C12 1.36(2) .
C11 C15 1.46(2) .
C12 N4 1.32(2) .
C12 H12 0.9300 .
N4 C13 1.349(19) .
C13 C14 1.43(2) .
C13 C18 1.46(2) .
C14 C15 1.34(2) .
C14 H14 0.9300 .
C15 H15 0.9300 .
N3 C16 1.282(17) .
N3 C20 1.354(16) .
C16 C17 1.32(2) .
C16 H16 0.9300 .
C17 C18 1.39(2) .
C17 H17 0.9300 .
C18 C19 1.37(2) .
C19 C20 1.43(2) .
C19 H19 0.9300 .
C20 H20 0.9300 .
